data_4029478
loop_
_publ_author_name
'Shang, Jie'
'Gallagher, Nolan M.'
'Bie, Fusheng'
'Li, Qiaolian'
'Che, Yanke'
'Wang, Ying'
'Jiang, Hua'

_publ_section_title
;
 Aromatic triazole foldamers induced by C-h&#x00B7;&#x00B7;&#x00B7;x (x =
 f, cl) intramolecular hydrogen bonding.
;
_journal_issue 11
_journal_name_full 'The Journal of organic chemistry'
_journal_page_first 5134
_journal_page_last 5144
_journal_paper_doi 10.1021/jo500582c
_journal_volume 79
_journal_year 2014
_chemical_formula_moiety 'C47 H55 Cl3 N8 O8'
_chemical_formula_sum 'C47 H55 Cl3 N8 O8'
_chemical_formula_weight 966.34
_chemical_name_systematic
; 
 ? 
;
_space_group_IT_number 15
_symmetry_cell_setting monoclinic
_symmetry_space_group_name_Hall '-C 2yc'
_symmetry_space_group_name_H-M 'C 1 2/c 1'
_atom_sites_solution_hydrogens geom
_atom_sites_solution_primary direct
_atom_sites_solution_secondary difmap
_audit_creation_method SHELXL-97
_cell_angle_alpha 90.00
_cell_angle_beta 102.50(3)
_cell_angle_gamma 90.00
_cell_formula_units_Z 8
_cell_length_a 47.727(9)
_cell_length_b 14.350(3)
_cell_length_c 17.940(4)
_cell_measurement_reflns_used 14391
_cell_measurement_temperature 173(2)
_cell_measurement_theta_max 27.4601
_cell_measurement_theta_min 1.4849
_cell_volume 11996(5)
_computing_cell_refinement 'CrystalClear (Rigaku Inc., 2008)'
_computing_data_collection 'CrystalClear (Rigaku Inc., 2008)'
_computing_data_reduction 'CrystalClear (Rigaku Inc., 2008)'
_computing_molecular_graphics
;
 Mercury: visualization and analysis of crystal structures, C. F. Macrae,
 P. R. Edgington, P. McCabe, E. Pidcock, G. P. Shields, R. Taylor,
 M. Towler and J. van de Streek, J. Appl. Cryst., 39, 453-457, 2006.
;
_computing_publication_material 'SHELX-97 (Sheldrick, 2008)'
_computing_structure_refinement 'SHELX-97 (Sheldrick, 2008)'
_computing_structure_solution 'SHELX-97 (Sheldrick, 2008)'
_diffrn_ambient_temperature 173(2)
_diffrn_detector_area_resol_mean 28.5714
_diffrn_measured_fraction_theta_full 0.976
_diffrn_measured_fraction_theta_max 0.976
_diffrn_measurement_device_type 'MM007HF + CCD (Saturn724+)'
_diffrn_measurement_method '\w scans at fixed \c = 45\%'
_diffrn_radiation_monochromator Confocal
_diffrn_radiation_source 'Rotating Anode'
_diffrn_radiation_type MoK\a
_diffrn_radiation_wavelength 0.71073
_diffrn_reflns_av_R_equivalents 0.1129
_diffrn_reflns_av_sigmaI/netI 0.1343
_diffrn_reflns_limit_h_max 45
_diffrn_reflns_limit_h_min -56
_diffrn_reflns_limit_k_max 17
_diffrn_reflns_limit_k_min -15
_diffrn_reflns_limit_l_max 20
_diffrn_reflns_limit_l_min -21
_diffrn_reflns_number 26859
_diffrn_reflns_theta_full 25.00
_diffrn_reflns_theta_max 25.00
_diffrn_reflns_theta_min 1.48
_exptl_absorpt_coefficient_mu 0.202
_exptl_absorpt_correction_T_max 1.0000
_exptl_absorpt_correction_T_min 0.2712
_exptl_absorpt_correction_type multi-scan
_exptl_absorpt_process_details 'CrystalClear (Rigaku Inc., 2008)'
_exptl_crystal_colour Colorless
_exptl_crystal_density_diffrn 1.070
_exptl_crystal_density_method 'not measured'
_exptl_crystal_description plate
_exptl_crystal_F_000 4064
_exptl_crystal_size_max 0.21
_exptl_crystal_size_mid 0.13
_exptl_crystal_size_min 0.05
_platon_squeeze_details
;
;
_refine_diff_density_max 0.642
_refine_diff_density_min -0.487
_refine_diff_density_rms 0.132
_refine_ls_extinction_method none
_refine_ls_goodness_of_fit_ref 1.352
_refine_ls_hydrogen_treatment constr
_refine_ls_matrix_type full
_refine_ls_number_parameters 607
_refine_ls_number_reflns 10318
_refine_ls_number_restraints 0
_refine_ls_restrained_S_all 1.352
_refine_ls_R_factor_all 0.1604
_refine_ls_R_factor_gt 0.1162
_refine_ls_shift/su_max 0.001
_refine_ls_shift/su_mean 0.000
_refine_ls_structure_factor_coef Fsqd
_refine_ls_weighting_details 'calc w=1/[\s^2^(Fo^2^)+(0.1000P)^2^+0.0000P] where P=(Fo^2^+2Fc^2^)/3'
_refine_ls_weighting_scheme calc
_refine_ls_wR_factor_gt 0.2877
_refine_ls_wR_factor_ref 0.3083
_reflns_number_gt 6106
_reflns_number_total 10318
_reflns_threshold_expression >2sigma(I)
_cod_data_source_file jo500582c_si_002.cif
_cod_data_source_block a
_cod_depositor_comments 'Adding full bibliography for 4029478--4029479.cif.'
_cod_original_cell_volume 11996(4)
_cod_original_sg_symbol_H-M C2/c
_cod_database_code 4029478

loop_
_symmetry_equiv_pos_as_xyz
'x, y, z'
'-x, y, -z+1/2'
'x+1/2, y+1/2, z'
'-x+1/2, y+1/2, -z+1/2'
'-x, -y, -z'
'x, -y, z-1/2'
'-x+1/2, -y+1/2, -z'
'x+1/2, -y+1/2, z-1/2'

loop_
_atom_site_label
_atom_site_type_symbol
_atom_site_fract_x
_atom_site_fract_y
_atom_site_fract_z
_atom_site_U_iso_or_equiv
_atom_site_adp_type
_atom_site_occupancy
_atom_site_symmetry_multiplicity
_atom_site_calc_flag
_atom_site_refinement_flags
Cl1 Cl 0.16627(3) 0.30686(11) 0.21872(9) 0.0389(4) Uani 1 1 d .
Cl2 Cl 0.27383(3) 0.25838(11) 0.21424(9) 0.0395(4) Uani 1 1 d .
Cl3 Cl 0.33892(3) 0.46021(11) 0.18626(9) 0.0367(4) Uani 1 1 d .
O1 O 0.08619(8) 0.1402(3) -0.1047(2) 0.0380(11) Uani 1 1 d .
O2 O 0.11644(9) 0.0209(3) -0.0752(3) 0.0426(12) Uani 1 1 d .
O3 O 0.09050(14) 0.4237(4) 0.0113(3) 0.0801(19) Uani 1 1 d .
O4 O 0.28580(9) -0.1465(3) 0.4070(2) 0.0387(11) Uani 1 1 d .
O5 O 0.32009(8) -0.0601(3) 0.4829(2) 0.0291(10) Uani 1 1 d .
O6 O 0.44433(9) 0.5092(3) 0.5002(3) 0.0500(13) Uani 1 1 d .
O7 O 0.45272(10) 0.6270(4) 0.4269(3) 0.0558(14) Uani 1 1 d .
O8 O 0.39486(9) 0.7646(3) 0.2332(3) 0.0418(12) Uani 1 1 d .
N1 N 0.10990(10) 0.3545(3) 0.1224(3) 0.0359(13) Uani 1 1 d .
H1 H 0.1126 0.3594 0.1723 0.043 Uiso 1 1 calc R
N2 N 0.18838(10) 0.1322(4) 0.1580(3) 0.0363(13) Uani 1 1 d .
N3 N 0.18922(10) 0.0355(4) 0.1718(3) 0.0395(14) Uani 1 1 d .
N4 N 0.21468(10) 0.0190(3) 0.2117(3) 0.0341(13) Uani 1 1 d .
N5 N 0.35877(9) 0.1991(3) 0.3550(3) 0.0283(11) Uani 1 1 d .
N6 N 0.37635(10) 0.2693(3) 0.3545(3) 0.0347(13) Uani 1 1 d .
N7 N 0.35992(9) 0.3459(3) 0.3309(3) 0.0235(11) Uani 1 1 d .
N8 N 0.37605(10) 0.6243(3) 0.1890(3) 0.0307(12) Uani 1 1 d .
H8 H 0.3659 0.5965 0.1482 0.037 Uiso 1 1 calc R
C1 C 0.03222(16) 0.0932(6) -0.2873(5) 0.071(3) Uani 1 1 d .
H1C H 0.0436 0.0883 -0.3265 0.106 Uiso 1 1 calc R
H1B H 0.0139 0.1239 -0.3090 0.106 Uiso 1 1 calc R
H1A H 0.0285 0.0307 -0.2697 0.106 Uiso 1 1 calc R
C2 C 0.04897(15) 0.1513(5) -0.2190(5) 0.055(2) Uani 1 1 d .
H2 H 0.0352 0.1695 -0.1868 0.065 Uiso 1 1 calc R
C3 C 0.0617(2) 0.2389(7) -0.2435(5) 0.083(3) Uani 1 1 d .
H3A H 0.0750 0.2662 -0.1997 0.124 Uiso 1 1 calc R
H3B H 0.0463 0.2835 -0.2631 0.124 Uiso 1 1 calc R
H3C H 0.0719 0.2242 -0.2837 0.124 Uiso 1 1 calc R
C4 C 0.07102(15) 0.0890(5) -0.1725(4) 0.0487(19) Uani 1 1 d .
H4A H 0.0617 0.0330 -0.1566 0.058 Uiso 1 1 calc R
H4B H 0.0848 0.0685 -0.2032 0.058 Uiso 1 1 calc R
C5 C 0.10866(12) 0.0964(5) -0.0624(4) 0.0341(15) Uani 1 1 d .
C6 C 0.12250(12) 0.1503(4) 0.0056(4) 0.0312(14) Uani 1 1 d .
C7 C 0.14870(11) 0.1212(4) 0.0487(3) 0.0294(14) Uani 1 1 d .
H7 H 0.1573 0.0667 0.0333 0.035 Uiso 1 1 calc R
C8 C 0.16275(11) 0.1675(4) 0.1125(3) 0.0264(13) Uani 1 1 d .
C9 C 0.14998(11) 0.2468(4) 0.1376(3) 0.0274(14) Uani 1 1 d .
C10 C 0.12363(12) 0.2791(4) 0.0949(4) 0.0330(15) Uani 1 1 d .
C11 C 0.10997(12) 0.2310(4) 0.0283(3) 0.0284(14) Uani 1 1 d .
H11 H 0.0923 0.2533 -0.0012 0.034 Uiso 1 1 calc R
C12 C 0.09313(14) 0.4202(5) 0.0815(4) 0.0436(17) Uani 1 1 d .
C13 C 0.07771(14) 0.4877(5) 0.1248(4) 0.0434(17) Uani 1 1 d .
C14 C 0.05024(17) 0.4397(6) 0.1327(6) 0.079(3) Uani 1 1 d .
H14A H 0.0389 0.4241 0.0820 0.118 Uiso 1 1 calc R
H14C H 0.0392 0.4815 0.1587 0.118 Uiso 1 1 calc R
H14B H 0.0549 0.3825 0.1627 0.118 Uiso 1 1 calc R
C15 C 0.06967(18) 0.5741(5) 0.0774(4) 0.062(2) Uani 1 1 d .
H15A H 0.0583 0.5566 0.0271 0.093 Uiso 1 1 calc R
H15C H 0.0871 0.6063 0.0712 0.093 Uiso 1 1 calc R
H15B H 0.0584 0.6155 0.1029 0.093 Uiso 1 1 calc R
C16 C 0.09654(16) 0.5137(5) 0.2017(4) 0.053(2) Uani 1 1 d .
H16B H 0.0871 0.5624 0.2256 0.080 Uiso 1 1 calc R
H16C H 0.1151 0.5368 0.1943 0.080 Uiso 1 1 calc R
H16A H 0.0996 0.4586 0.2347 0.080 Uiso 1 1 calc R
C17 C 0.21416(11) 0.1708(4) 0.1905(3) 0.0305(14) Uani 1 1 d .
H17 H 0.2196 0.2343 0.1895 0.037 Uiso 1 1 calc R
C18 C 0.23066(12) 0.0973(4) 0.2253(4) 0.0358(16) Uani 1 1 d .
C19 C 0.26000(12) 0.0954(4) 0.2723(3) 0.0314(14) Uani 1 1 d .
C20 C 0.28082(13) 0.1628(4) 0.2761(3) 0.0332(15) Uani 1 1 d .
C21 C 0.30805(12) 0.1614(4) 0.3277(3) 0.0312(14) Uani 1 1 d .
C22 C 0.31353(12) 0.0834(4) 0.3766(3) 0.0309(15) Uani 1 1 d .
H22 H 0.3312 0.0786 0.4128 0.037 Uiso 1 1 calc R
C23 C 0.29286(12) 0.0130(4) 0.3718(3) 0.0292(14) Uani 1 1 d .
C24 C 0.26728(12) 0.0170(4) 0.3214(3) 0.0285(13) Uani 1 1 d .
H24 H 0.2540 -0.0330 0.3189 0.034 Uiso 1 1 calc R
C25 C 0.29942(12) -0.0736(4) 0.4222(4) 0.0327(15) Uani 1 1 d .
C26 C 0.32806(14) -0.1398(4) 0.5335(4) 0.0374(16) Uani 1 1 d .
H26B H 0.3394 -0.1844 0.5100 0.045 Uiso 1 1 calc R
H26A H 0.3105 -0.1720 0.5409 0.045 Uiso 1 1 calc R
C27 C 0.34528(13) -0.1085(5) 0.6088(4) 0.0409(17) Uani 1 1 d .
H27 H 0.3621 -0.0722 0.5999 0.049 Uiso 1 1 calc R
C28 C 0.35620(16) -0.1929(5) 0.6565(4) 0.052(2) Uani 1 1 d .
H28A H 0.3399 -0.2312 0.6631 0.078 Uiso 1 1 calc R
H28C H 0.3671 -0.1727 0.7067 0.078 Uiso 1 1 calc R
H28B H 0.3687 -0.2294 0.6309 0.078 Uiso 1 1 calc R
C29 C 0.32792(16) -0.0463(5) 0.6509(4) 0.054(2) Uani 1 1 d .
H29A H 0.3181 0.0018 0.6160 0.081 Uiso 1 1 calc R
H29C H 0.3408 -0.0166 0.6943 0.081 Uiso 1 1 calc R
H29B H 0.3137 -0.0841 0.6693 0.081 Uiso 1 1 calc R
C30 C 0.33091(11) 0.2273(4) 0.3322(3) 0.0213(12) Uani 1 1 d .
C31 C 0.33115(12) 0.3219(4) 0.3163(3) 0.0332(15) Uani 1 1 d .
H31 H 0.3151 0.3615 0.2992 0.040 Uiso 1 1 calc R
C32 C 0.37418(11) 0.4302(4) 0.3265(3) 0.0271(13) Uani 1 1 d .
C33 C 0.36657(12) 0.4920(4) 0.2619(3) 0.0285(14) Uani 1 1 d .
C34 C 0.38208(12) 0.5697(4) 0.2577(3) 0.0278(14) Uani 1 1 d .
C35 C 0.40534(11) 0.5922(4) 0.3165(3) 0.0265(13) Uani 1 1 d .
H35 H 0.4161 0.6470 0.3127 0.032 Uiso 1 1 calc R
C36 C 0.41301(12) 0.5354(4) 0.3808(3) 0.0332(15) Uani 1 1 d .
C37 C 0.39659(11) 0.4541(4) 0.3845(3) 0.0301(14) Uani 1 1 d .
H37 H 0.4013 0.4153 0.4283 0.036 Uiso 1 1 calc R
C38 C 0.43775(13) 0.5545(5) 0.4426(4) 0.0380(16) Uani 1 1 d .
C39 C 0.47922(17) 0.6486(6) 0.4845(5) 0.081(3) Uani 1 1 d .
H39B H 0.4890 0.5904 0.5052 0.097 Uiso 1 1 calc R
H39A H 0.4746 0.6848 0.5272 0.097 Uiso 1 1 calc R
C40 C 0.49840(16) 0.7058(6) 0.4436(5) 0.060(2) Uani 1 1 d .
H40 H 0.4888 0.7668 0.4279 0.072 Uiso 1 1 calc R
C41 C 0.50620(18) 0.6639(7) 0.3777(5) 0.077(3) Uani 1 1 d .
H41B H 0.5134 0.6007 0.3906 0.116 Uiso 1 1 calc R
H41C H 0.5212 0.7015 0.3624 0.116 Uiso 1 1 calc R
H41A H 0.4893 0.6611 0.3356 0.116 Uiso 1 1 calc R
C42 C 0.52494(17) 0.7239(7) 0.5063(5) 0.078(3) Uani 1 1 d .
H42B H 0.5209 0.7741 0.5395 0.117 Uiso 1 1 calc R
H42C H 0.5409 0.7422 0.4832 0.117 Uiso 1 1 calc R
H42A H 0.5300 0.6670 0.5365 0.117 Uiso 1 1 calc R
C43 C 0.38415(12) 0.7143(4) 0.1791(3) 0.0280(13) Uani 1 1 d .
C44 C 0.37856(13) 0.7487(4) 0.0961(3) 0.0323(14) Uani 1 1 d .
C45 C 0.40494(15) 0.7208(5) 0.0653(4) 0.0481(18) Uani 1 1 d .
H45A H 0.4060 0.6527 0.0624 0.072 Uiso 1 1 calc R
H45C H 0.4223 0.7444 0.0996 0.072 Uiso 1 1 calc R
H45B H 0.4034 0.7474 0.0143 0.072 Uiso 1 1 calc R
C46 C 0.35157(14) 0.7046(5) 0.0459(4) 0.054(2) Uani 1 1 d .
H46B H 0.3549 0.6380 0.0394 0.081 Uiso 1 1 calc R
H46C H 0.3473 0.7351 -0.0041 0.081 Uiso 1 1 calc R
H46A H 0.3353 0.7125 0.0705 0.081 Uiso 1 1 calc R
C47 C 0.37543(19) 0.8561(5) 0.0948(5) 0.067(2) Uani 1 1 d .
H47B H 0.3756 0.8795 0.0436 0.101 Uiso 1 1 calc R
H47C H 0.3914 0.8837 0.1318 0.101 Uiso 1 1 calc R
H47A H 0.3573 0.8732 0.1083 0.101 Uiso 1 1 calc R

loop_
_atom_site_aniso_label
_atom_site_aniso_U_11
_atom_site_aniso_U_22
_atom_site_aniso_U_33
_atom_site_aniso_U_23
_atom_site_aniso_U_13
_atom_site_aniso_U_12
Cl1 0.0408(8) 0.0387(10) 0.0348(9) -0.0026(7) 0.0030(7) 0.0035(7)
Cl2 0.0376(8) 0.0322(9) 0.0458(10) 0.0111(7) 0.0023(7) -0.0023(7)
Cl3 0.0421(8) 0.0335(9) 0.0319(9) 0.0005(6) 0.0022(7) -0.0060(7)
O1 0.040(2) 0.036(3) 0.036(3) -0.0064(19) 0.002(2) 0.0007(19)
O2 0.042(2) 0.038(3) 0.047(3) -0.006(2) 0.009(2) 0.002(2)
O3 0.125(5) 0.069(4) 0.049(4) 0.006(3) 0.024(3) 0.044(4)
O4 0.045(2) 0.028(3) 0.041(3) 0.0048(19) 0.004(2) -0.002(2)
O5 0.035(2) 0.025(2) 0.023(2) 0.0091(17) -0.0031(17) 0.0020(17)
O6 0.048(3) 0.052(3) 0.045(3) 0.011(2) 0.001(2) -0.011(2)
O7 0.051(3) 0.062(4) 0.051(3) 0.006(3) 0.002(2) -0.015(3)
O8 0.053(3) 0.034(3) 0.037(3) -0.001(2) 0.007(2) -0.004(2)
N1 0.047(3) 0.034(3) 0.027(3) -0.003(2) 0.008(2) 0.008(2)
N2 0.036(3) 0.031(3) 0.041(3) 0.006(2) 0.006(2) 0.001(2)
N3 0.036(3) 0.027(3) 0.057(4) 0.012(3) 0.015(3) 0.002(2)
N4 0.031(3) 0.024(3) 0.045(3) 0.004(2) 0.005(2) -0.002(2)
N5 0.033(2) 0.021(3) 0.030(3) 0.000(2) 0.004(2) -0.002(2)
N6 0.039(3) 0.027(3) 0.037(3) 0.002(2) 0.006(2) 0.002(2)
N7 0.023(2) 0.020(3) 0.026(3) -0.0004(19) 0.0036(19) 0.005(2)
N8 0.046(3) 0.021(3) 0.023(3) -0.006(2) 0.004(2) -0.007(2)
C1 0.053(5) 0.092(7) 0.059(6) -0.009(5) -0.006(4) 0.002(4)
C2 0.053(4) 0.058(5) 0.057(5) -0.012(4) 0.022(4) -0.006(4)
C3 0.086(6) 0.100(8) 0.060(6) -0.006(5) 0.011(5) 0.012(6)
C4 0.051(4) 0.047(5) 0.041(4) -0.011(3) -0.007(3) -0.004(3)
C5 0.032(3) 0.033(4) 0.038(4) 0.002(3) 0.009(3) 0.002(3)
C6 0.031(3) 0.031(4) 0.034(4) -0.002(3) 0.011(3) -0.001(3)
C7 0.031(3) 0.020(3) 0.035(4) -0.007(3) 0.002(3) 0.008(2)
C8 0.029(3) 0.018(3) 0.031(3) 0.006(2) 0.004(2) 0.004(2)
C9 0.028(3) 0.023(3) 0.030(3) 0.004(2) 0.003(2) 0.003(2)
C10 0.035(3) 0.031(4) 0.032(4) 0.000(3) 0.006(3) 0.003(3)
C11 0.035(3) 0.027(3) 0.022(3) 0.002(2) 0.003(2) 0.005(3)
C12 0.049(4) 0.039(4) 0.042(4) -0.010(3) 0.010(3) 0.006(3)
C13 0.050(4) 0.028(4) 0.050(4) -0.010(3) 0.007(3) 0.008(3)
C14 0.062(5) 0.072(7) 0.110(8) -0.018(6) 0.036(5) -0.002(4)
C15 0.084(5) 0.047(5) 0.046(5) -0.007(4) -0.002(4) 0.022(4)
C16 0.066(5) 0.047(5) 0.047(5) -0.008(3) 0.012(4) 0.005(4)
C17 0.034(3) 0.019(3) 0.038(4) 0.002(3) 0.007(3) 0.001(3)
C18 0.032(3) 0.029(4) 0.045(4) -0.005(3) 0.005(3) 0.000(3)
C19 0.038(3) 0.029(4) 0.027(3) 0.005(3) 0.005(3) 0.006(3)
C20 0.050(4) 0.023(3) 0.029(4) 0.003(3) 0.014(3) -0.005(3)
C21 0.041(3) 0.027(4) 0.027(3) -0.001(3) 0.010(3) 0.002(3)
C22 0.028(3) 0.025(3) 0.035(4) 0.001(3) -0.004(3) -0.001(3)
C23 0.041(3) 0.028(3) 0.020(3) 0.007(2) 0.009(2) 0.004(3)
C24 0.037(3) 0.017(3) 0.033(3) 0.006(2) 0.011(3) -0.003(2)
C25 0.036(3) 0.027(4) 0.038(4) 0.012(3) 0.015(3) -0.004(3)
C26 0.047(4) 0.030(4) 0.032(4) 0.005(3) 0.001(3) -0.007(3)
C27 0.042(3) 0.039(4) 0.039(4) 0.011(3) 0.005(3) -0.003(3)
C28 0.071(5) 0.049(5) 0.031(4) 0.002(3) 0.002(3) 0.011(4)
C29 0.070(5) 0.043(5) 0.050(5) -0.002(4) 0.015(4) 0.007(4)
C30 0.029(3) 0.016(3) 0.018(3) -0.001(2) 0.003(2) 0.002(2)
C31 0.032(3) 0.035(4) 0.031(4) -0.003(3) 0.004(3) 0.004(3)
C32 0.024(3) 0.027(3) 0.031(3) -0.004(2) 0.006(2) 0.001(2)
C33 0.036(3) 0.020(3) 0.026(3) -0.001(2) 0.000(2) -0.004(3)
C34 0.036(3) 0.019(3) 0.026(3) -0.004(2) 0.003(2) -0.003(3)
C35 0.032(3) 0.026(3) 0.022(3) 0.002(2) 0.006(2) 0.000(2)
C36 0.035(3) 0.034(4) 0.031(4) -0.007(3) 0.010(3) -0.001(3)
C37 0.031(3) 0.032(4) 0.027(3) 0.002(3) 0.003(2) -0.002(3)
C38 0.034(3) 0.042(4) 0.036(4) -0.004(3) 0.001(3) -0.006(3)
C39 0.070(5) 0.081(7) 0.074(7) 0.019(5) -0.023(5) -0.041(5)
C40 0.055(4) 0.060(6) 0.063(6) 0.004(4) 0.009(4) -0.014(4)
C41 0.073(5) 0.091(7) 0.061(6) -0.007(5) 0.002(5) -0.020(5)
C42 0.069(5) 0.080(7) 0.083(7) -0.011(5) 0.013(5) -0.016(5)
C43 0.036(3) 0.025(3) 0.027(3) -0.001(3) 0.016(3) -0.001(3)
C44 0.046(3) 0.025(4) 0.025(3) 0.002(2) 0.006(3) -0.001(3)
C45 0.059(4) 0.044(4) 0.041(4) 0.007(3) 0.011(3) -0.007(3)
C46 0.055(4) 0.049(5) 0.051(5) 0.018(4) -0.003(4) 0.002(4)
C47 0.104(6) 0.040(5) 0.060(6) 0.007(4) 0.024(5) 0.018(4)

loop_
_atom_type_symbol
_atom_type_description
_atom_type_scat_dispersion_real
_atom_type_scat_dispersion_imag
_atom_type_scat_source
C C 0.0033 0.0016 'International Tables Vol C Tables 4.2.6.8 and 6.1.1.4'
H H 0.0000 0.0000 'International Tables Vol C Tables 4.2.6.8 and 6.1.1.4'
Cl Cl 0.1484 0.1585 'International Tables Vol C Tables 4.2.6.8 and 6.1.1.4'
N N 0.0061 0.0033 'International Tables Vol C Tables 4.2.6.8 and 6.1.1.4'
O O 0.0106 0.0060 'International Tables Vol C Tables 4.2.6.8 and 6.1.1.4'

loop_
_geom_angle_atom_site_label_1
_geom_angle_atom_site_label_2
_geom_angle_atom_site_label_3
_geom_angle
C5 O1 C4 115.3(5)
C25 O5 C26 116.6(4)
C38 O7 C39 115.6(5)
C12 N1 C10 127.8(6)
C12 N1 H1 116.1
C10 N1 H1 116.1
C17 N2 N3 109.7(5)
C17 N2 C8 133.9(5)
N3 N2 C8 116.4(4)
N4 N3 N2 105.4(4)
N3 N4 C18 112.0(5)
N6 N5 C30 110.7(4)
N5 N6 N7 107.2(4)
N6 N7 C31 109.8(5)
N6 N7 C32 117.4(4)
C31 N7 C32 132.8(4)
C43 N8 C34 128.0(5)
C43 N8 H8 116.0
C34 N8 H8 116.0
C2 C1 H1C 109.5
C2 C1 H1B 109.5
H1C C1 H1B 109.5
C2 C1 H1A 109.5
H1C C1 H1A 109.5
H1B C1 H1A 109.5
C4 C2 C3 112.7(7)
C4 C2 C1 107.5(6)
C3 C2 C1 112.9(7)
C4 C2 H2 107.9
C3 C2 H2 107.9
C1 C2 H2 107.9
C2 C3 H3A 109.5
C2 C3 H3B 109.5
H3A C3 H3B 109.5
C2 C3 H3C 109.5
H3A C3 H3C 109.5
H3B C3 H3C 109.5
O1 C4 C2 109.0(6)
O1 C4 H4A 109.9
C2 C4 H4A 109.9
O1 C4 H4B 109.9
C2 C4 H4B 109.9
H4A C4 H4B 108.3
O2 C5 O1 124.8(6)
O2 C5 C6 122.5(5)
O1 C5 C6 112.7(6)
C7 C6 C11 118.5(5)
C7 C6 C5 119.5(6)
C11 C6 C5 122.0(5)
C8 C7 C6 122.7(6)
C8 C7 H7 118.6
C6 C7 H7 118.6
C7 C8 N2 121.1(5)
C7 C8 C9 119.5(5)
N2 C8 C9 119.1(5)
C10 C9 C8 119.4(5)
C10 C9 Cl1 118.9(5)
C8 C9 Cl1 121.7(4)
C9 C10 N1 119.5(5)
C9 C10 C11 119.8(6)
N1 C10 C11 120.5(5)
C6 C11 C10 120.1(5)
C6 C11 H11 120.0
C10 C11 H11 120.0
O3 C12 N1 120.0(7)
O3 C12 C13 122.5(6)
N1 C12 C13 117.5(6)
C15 C13 C14 107.9(6)
C15 C13 C16 109.9(6)
C14 C13 C16 112.3(7)
C15 C13 C12 109.1(7)
C14 C13 C12 106.4(6)
C16 C13 C12 111.2(5)
C13 C14 H14A 109.5
C13 C14 H14C 109.5
H14A C14 H14C 109.5
C13 C14 H14B 109.5
H14A C14 H14B 109.5
H14C C14 H14B 109.5
C13 C15 H15A 109.5
C13 C15 H15C 109.5
H15A C15 H15C 109.5
C13 C15 H15B 109.5
H15A C15 H15B 109.5
H15C C15 H15B 109.5
C13 C16 H16B 109.5
C13 C16 H16C 109.5
H16B C16 H16C 109.5
C13 C16 H16A 109.5
H16B C16 H16A 109.5
H16C C16 H16A 109.5
N2 C17 C18 104.9(5)
N2 C17 H17 127.6
C18 C17 H17 127.6
N4 C18 C17 108.0(5)
N4 C18 C19 121.3(5)
C17 C18 C19 130.7(6)
C20 C19 C24 116.6(5)
C20 C19 C18 127.0(5)
C24 C19 C18 116.4(5)
C19 C20 C21 124.7(5)
C19 C20 Cl2 118.8(4)
C21 C20 Cl2 116.5(4)
C22 C21 C20 115.8(5)
C22 C21 C30 116.9(5)
C20 C21 C30 127.2(5)
C23 C22 C21 120.0(5)
C23 C22 H22 120.0
C21 C22 H22 120.0
C24 C23 C22 122.2(5)
C24 C23 C25 117.9(5)
C22 C23 C25 119.8(5)
C23 C24 C19 120.7(5)
C23 C24 H24 119.7
C19 C24 H24 119.7
O4 C25 O5 125.1(5)
O4 C25 C23 121.9(5)
O5 C25 C23 113.0(5)
O5 C26 C27 110.3(5)
O5 C26 H26B 109.6
C27 C26 H26B 109.6
O5 C26 H26A 109.6
C27 C26 H26A 109.6
H26B C26 H26A 108.1
C26 C27 C28 109.1(6)
C26 C27 C29 111.9(5)
C28 C27 C29 110.3(6)
C26 C27 H27 108.5
C28 C27 H27 108.5
C29 C27 H27 108.5
C27 C28 H28A 109.5
C27 C28 H28C 109.5
H28A C28 H28C 109.5
C27 C28 H28B 109.5
H28A C28 H28B 109.5
H28C C28 H28B 109.5
C27 C29 H29A 109.5
C27 C29 H29C 109.5
H29A C29 H29C 109.5
C27 C29 H29B 109.5
H29A C29 H29B 109.5
H29C C29 H29B 109.5
N5 C30 C31 107.5(5)
N5 C30 C21 120.1(5)
C31 C30 C21 132.4(5)
N7 C31 C30 104.9(5)
N7 C31 H31 127.6
C30 C31 H31 127.6
C37 C32 N7 119.1(5)
C37 C32 C33 118.5(5)
N7 C32 C33 122.4(4)
C34 C33 C32 120.5(5)
C34 C33 Cl3 120.4(4)
C32 C33 Cl3 118.9(4)
C33 C34 C35 120.4(5)
C33 C34 N8 119.2(5)
C35 C34 N8 120.1(5)
C34 C35 C36 120.9(5)
C34 C35 H35 119.6
C36 C35 H35 119.6
C35 C36 C37 118.2(5)
C35 C36 C38 122.8(6)
C37 C36 C38 118.9(6)
C32 C37 C36 121.5(5)
C32 C37 H37 119.3
C36 C37 H37 119.3
O6 C38 O7 123.6(5)
O6 C38 C36 124.7(6)
O7 C38 C36 111.7(6)
O7 C39 C40 106.6(6)
O7 C39 H39B 110.4
C40 C39 H39B 110.4
O7 C39 H39A 110.4
C40 C39 H39A 110.4
H39B C39 H39A 108.6
C41 C40 C42 110.8(7)
C41 C40 C39 117.1(8)
C42 C40 C39 103.0(7)
C41 C40 H40 108.5
C42 C40 H40 108.5
C39 C40 H40 108.5
C40 C41 H41B 109.5
C40 C41 H41C 109.5
H41B C41 H41C 109.5
C40 C41 H41A 109.5
H41B C41 H41A 109.5
H41C C41 H41A 109.5
C40 C42 H42B 109.5
C40 C42 H42C 109.5
H42B C42 H42C 109.5
C40 C42 H42A 109.5
H42B C42 H42A 109.5
H42C C42 H42A 109.5
O8 C43 N8 122.1(5)
O8 C43 C44 122.1(5)
N8 C43 C44 115.7(5)
C45 C44 C43 106.3(5)
C45 C44 C46 109.3(6)
C43 C44 C46 112.5(5)
C45 C44 C47 109.8(6)
C43 C44 C47 109.3(5)
C46 C44 C47 109.6(5)
C44 C45 H45A 109.5
C44 C45 H45C 109.5
H45A C45 H45C 109.5
C44 C45 H45B 109.5
H45A C45 H45B 109.5
H45C C45 H45B 109.5
C44 C46 H46B 109.5
C44 C46 H46C 109.5
H46B C46 H46C 109.5
C44 C46 H46A 109.5
H46B C46 H46A 109.5
H46C C46 H46A 109.5
C44 C47 H47B 109.5
C44 C47 H47C 109.5
H47B C47 H47C 109.5
C44 C47 H47A 109.5
H47B C47 H47A 109.5
H47C C47 H47A 109.5

loop_
_geom_bond_atom_site_label_1
_geom_bond_atom_site_label_2
_geom_bond_distance
Cl1 C9 1.725(6)
Cl2 C20 1.750(6)
Cl3 C33 1.737(5)
O1 C5 1.329(7)
O1 C4 1.471(7)
O2 C5 1.184(7)
O3 C12 1.239(8)
O4 C25 1.231(7)
O5 C25 1.315(7)
O5 C26 1.458(7)
O6 C38 1.204(8)
O7 C38 1.327(8)
O7 C39 1.483(8)
O8 C43 1.228(7)
N1 C12 1.346(8)
N1 C10 1.409(8)
N1 H1 0.8800
N2 C17 1.360(7)
N2 N3 1.409(7)
N2 C8 1.410(7)
N3 N4 1.291(6)
N4 C18 1.350(7)
N5 N6 1.312(6)
N5 C30 1.365(6)
N6 N7 1.364(6)
N7 C31 1.384(7)
N7 C32 1.398(7)
N8 C43 1.370(7)
N8 C34 1.436(7)
N8 H8 0.8800
C1 C2 1.553(10)
C1 H1C 0.9800
C1 H1B 0.9800
C1 H1A 0.9800
C2 C4 1.491(10)
C2 C3 1.503(12)
C2 H2 1.0000
C3 H3A 0.9800
C3 H3B 0.9800
C3 H3C 0.9800
C4 H4A 0.9900
C4 H4B 0.9900
C5 C6 1.475(8)
C6 C7 1.385(7)
C6 C11 1.404(8)
C7 C8 1.367(8)
C7 H7 0.9500
C8 C9 1.410(8)
C9 C10 1.402(7)
C10 C11 1.411(8)
C11 H11 0.9500
C12 C13 1.528(9)
C13 C15 1.505(10)
C13 C14 1.515(10)
C13 C16 1.521(9)
C14 H14A 0.9800
C14 H14C 0.9800
C14 H14B 0.9800
C15 H15A 0.9800
C15 H15C 0.9800
C15 H15B 0.9800
C16 H16B 0.9800
C16 H16C 0.9800
C16 H16A 0.9800
C17 C18 1.382(8)
C17 H17 0.9500
C18 C19 1.470(7)
C19 C20 1.379(8)
C19 C24 1.425(8)
C20 C21 1.423(8)
C21 C22 1.412(8)
C21 C30 1.432(8)
C22 C23 1.401(8)
C22 H22 0.9500
C23 C24 1.353(7)
C23 C25 1.530(8)
C24 H24 0.9500
C26 C27 1.490(8)
C26 H26B 0.9900
C26 H26A 0.9900
C27 C28 1.509(8)
C27 C29 1.524(10)
C27 H27 1.0000
C28 H28A 0.9800
C28 H28C 0.9800
C28 H28B 0.9800
C29 H29A 0.9800
C29 H29C 0.9800
C29 H29B 0.9800
C30 C31 1.388(8)
C31 H31 0.9500
C32 C37 1.364(7)
C32 C33 1.442(8)
C33 C34 1.350(8)
C34 C35 1.393(7)
C35 C36 1.395(8)
C35 H35 0.9500
C36 C37 1.415(8)
C36 C38 1.460(8)
C37 H37 0.9500
C39 C40 1.530(11)
C39 H39B 0.9900
C39 H39A 0.9900
C40 C41 1.445(12)
C40 C42 1.523(10)
C40 H40 1.0000
C41 H41B 0.9800
C41 H41C 0.9800
C41 H41A 0.9800
C42 H42B 0.9800
C42 H42C 0.9800
C42 H42A 0.9800
C43 C44 1.536(8)
C44 C45 1.534(9)
C44 C46 1.539(8)
C44 C47 1.549(9)
C45 H45A 0.9800
C45 H45C 0.9800
C45 H45B 0.9800
C46 H46B 0.9800
C46 H46C 0.9800
C46 H46A 0.9800
C47 H47B 0.9800
C47 H47C 0.9800
C47 H47A 0.9800

loop_
_geom_hbond_atom_site_label_D
_geom_hbond_atom_site_label_H
_geom_hbond_atom_site_label_A
_geom_hbond_distance_DH
_geom_hbond_distance_HA
_geom_hbond_distance_DA
_geom_hbond_angle_DHA
_geom_hbond_site_symmetry_A
N1 H1 O8 0.88 2.26 2.948(7) 134.7 4_545
N8 H8 O2 0.88 2.40 2.993(7) 125.3 7
N8 H8 Cl3 0.88 2.52 2.941(5) 110.4 .

loop_
_geom_torsion_atom_site_label_1
_geom_torsion_atom_site_label_2
_geom_torsion_atom_site_label_3
_geom_torsion_atom_site_label_4
_geom_torsion
C17 N2 N3 N4 0.5(7)
C8 N2 N3 N4 177.8(6)
N2 N3 N4 C18 0.0(7)
C30 N5 N6 N7 -0.1(6)
N5 N6 N7 C31 0.0(6)
N5 N6 N7 C32 179.5(5)
C5 O1 C4 C2 -172.7(6)
C3 C2 C4 O1 58.3(9)
C1 C2 C4 O1 -176.7(6)
C4 O1 C5 O2 -1.4(10)
C4 O1 C5 C6 -178.6(5)
O2 C5 C6 C7 12.8(10)
O1 C5 C6 C7 -169.9(6)
O2 C5 C6 C11 -167.4(6)
O1 C5 C6 C11 9.9(9)
C11 C6 C7 C8 0.3(10)
C5 C6 C7 C8 -179.9(6)
C6 C7 C8 N2 175.4(6)
C6 C7 C8 C9 1.9(10)
C17 N2 C8 C7 134.5(7)
N3 N2 C8 C7 -41.8(8)
C17 N2 C8 C9 -51.9(10)
N3 N2 C8 C9 131.8(6)
C7 C8 C9 C10 -2.6(9)
N2 C8 C9 C10 -176.3(6)
C7 C8 C9 Cl1 178.6(5)
N2 C8 C9 Cl1 4.9(8)
C8 C9 C10 N1 175.9(6)
Cl1 C9 C10 N1 -5.3(8)
C8 C9 C10 C11 1.2(9)
Cl1 C9 C10 C11 180.0(5)
C12 N1 C10 C9 148.2(7)
C12 N1 C10 C11 -37.2(10)
C7 C6 C11 C10 -1.8(9)
C5 C6 C11 C10 178.4(6)
C9 C10 C11 C6 1.0(9)
N1 C10 C11 C6 -173.6(6)
C10 N1 C12 O3 -7.0(11)
C10 N1 C12 C13 172.5(6)
O3 C12 C13 C15 -21.6(10)
N1 C12 C13 C15 158.9(6)
O3 C12 C13 C14 94.5(9)
N1 C12 C13 C14 -84.9(8)
O3 C12 C13 C16 -142.9(7)
N1 C12 C13 C16 37.6(9)
N3 N2 C17 C18 -0.9(7)
C8 N2 C17 C18 -177.4(7)
N3 N4 C18 C17 -0.6(8)
N3 N4 C18 C19 177.5(6)
N2 C17 C18 N4 0.9(7)
N2 C17 C18 C19 -176.9(7)
N4 C18 C19 C20 163.4(7)
C17 C18 C19 C20 -19.1(12)
N4 C18 C19 C24 -19.3(9)
C17 C18 C19 C24 158.3(7)
C24 C19 C20 C21 -3.3(10)
C18 C19 C20 C21 174.1(6)
C24 C19 C20 Cl2 177.2(5)
C18 C19 C20 Cl2 -5.5(9)
C19 C20 C21 C22 1.2(10)
Cl2 C20 C21 C22 -179.3(5)
C19 C20 C21 C30 177.3(6)
Cl2 C20 C21 C30 -3.2(9)
C20 C21 C22 C23 0.7(9)
C30 C21 C22 C23 -175.8(6)
C21 C22 C23 C24 -0.4(10)
C21 C22 C23 C25 177.1(6)
C22 C23 C24 C19 -1.8(10)
C25 C23 C24 C19 -179.4(6)
C20 C19 C24 C23 3.5(9)
C18 C19 C24 C23 -174.1(6)
C26 O5 C25 O4 2.9(9)
C26 O5 C25 C23 -179.0(5)
C24 C23 C25 O4 17.1(10)
C22 C23 C25 O4 -160.6(6)
C24 C23 C25 O5 -161.1(6)
C22 C23 C25 O5 21.3(9)
C25 O5 C26 C27 -164.1(5)
O5 C26 C27 C28 -173.3(6)
O5 C26 C27 C29 64.4(7)
N6 N5 C30 C31 0.1(6)
N6 N5 C30 C21 179.3(5)
C22 C21 C30 N5 27.4(8)
C20 C21 C30 N5 -148.7(6)
C22 C21 C30 C31 -153.6(7)
C20 C21 C30 C31 30.3(11)
N6 N7 C31 C30 0.0(6)
C32 N7 C31 C30 -179.3(6)
N5 C30 C31 N7 -0.1(6)
C21 C30 C31 N7 -179.1(6)
N6 N7 C32 C37 -43.7(8)
C31 N7 C32 C37 135.6(6)
N6 N7 C32 C33 134.7(6)
C31 N7 C32 C33 -46.1(9)
C37 C32 C33 C34 2.7(9)
N7 C32 C33 C34 -175.6(6)
C37 C32 C33 Cl3 177.7(5)
N7 C32 C33 Cl3 -0.7(8)
C32 C33 C34 C35 -1.2(9)
Cl3 C33 C34 C35 -176.1(5)
C32 C33 C34 N8 172.9(5)
Cl3 C33 C34 N8 -2.0(8)
C43 N8 C34 C33 163.3(6)
C43 N8 C34 C35 -22.5(9)
C33 C34 C35 C36 -0.3(9)
N8 C34 C35 C36 -174.4(5)
C34 C35 C36 C37 0.3(9)
C34 C35 C36 C38 178.0(6)
N7 C32 C37 C36 175.7(5)
C33 C32 C37 C36 -2.7(9)
C35 C36 C37 C32 1.3(9)
C38 C36 C37 C32 -176.5(6)
C39 O7 C38 O6 1.7(11)
C39 O7 C38 C36 -176.7(7)
C35 C36 C38 O6 176.8(7)
C37 C36 C38 O6 -5.5(10)
C35 C36 C38 O7 -4.7(9)
C37 C36 C38 O7 173.0(6)
C38 O7 C39 C40 158.7(7)
O7 C39 C40 C41 -57.7(10)
O7 C39 C40 C42 -179.5(7)
C34 N8 C43 O8 -10.2(9)
C34 N8 C43 C44 170.7(5)
O8 C43 C44 C45 93.9(7)
N8 C43 C44 C45 -87.0(6)
O8 C43 C44 C46 -146.6(6)
N8 C43 C44 C46 32.6(8)
O8 C43 C44 C47 -24.6(8)
N8 C43 C44 C47 154.5(6)

loop_
_platon_squeeze_void_nr
_platon_squeeze_void_average_x
_platon_squeeze_void_average_y
_platon_squeeze_void_average_z
_platon_squeeze_void_volume
_platon_squeeze_void_count_electrons
_platon_squeeze_void_content
1 0.250 0.072 0.500 467 170 ' '
2 0.250 -0.096 1.000 467 170 ' '
3 0.500 0.000 0.109 780 334 ' '
4 0.750 -0.110 0.500 467 170 ' '
5 0.750 0.059 1.000 467 170 ' '
6 0.000 0.500 0.277 780 334 ' '
